data_4321695
loop_
_publ_author_name
'F. Albert Cotton'
'Evgeny V. Dikarev'
'Marina A. Petrukhina'

_publ_section_title
;
 Syntheses and Crystal Structures of "Unligated" Copper(I) and Copper(II)
 Trifluoroacetates
;
_journal_name_full 'Inorganic Chemistry'
_journal_page_first 6072
_journal_page_last 6079
_journal_paper_doi 10.1021/ic000663h
_journal_volume 39
_journal_year 2000
_chemical_compound_source synthesized
_chemical_formula_analytical 'not measured'
_chemical_formula_moiety 'Cu2 (O2 C C F3)4'
_chemical_formula_structural '[Cu2(O2CCF3)4]'
_chemical_formula_sum 'C8 Cu2 F12 O8'
_chemical_formula_weight 579.16
_chemical_melting_point ?
_chemical_name_systematic
; 
 Catena(bis(\m3-trifluoroacetato,O,O,O')-bis(/m2-trifluoroacetato,O,O')-
 -di-copper(II))
;
_space_group_IT_number 54
_symmetry_cell_setting orthorhombic
_symmetry_space_group_name_Hall '-P 2a 2ac'
_symmetry_space_group_name_H-M 'P c c a'
_atom_sites_solution_hydrogens geom
_atom_sites_solution_primary direct
_atom_sites_solution_secondary difmap
_audit_creation_method SHELXL
_cell_angle_alpha 90.00
_cell_angle_beta 90.00
_cell_angle_gamma 90.00
_cell_formula_units_Z 4
_cell_length_a 16.911(1)
_cell_length_b 10.5063(9)
_cell_length_c 9.0357(6)
_cell_measurement_reflns_used 250
_cell_measurement_temperature 213(2)
_cell_measurement_theta_max 20.8
_cell_measurement_theta_min 8.0
_cell_volume 1605.4(2)
_computing_cell_refinement 'MADNES (Enraf-Nonius, 1989)'
_computing_data_collection 'MADNES (Enraf-Nonius, 1989)'
_computing_data_reduction 'PROCOR (Kabsch, 1988)'
_computing_molecular_graphics 'SHELXTL V.5 (Siemens, 1994)'
_computing_publication_material CIFTAB
_computing_structure_refinement 'SHELXL-93 (Sheldrick, 1993)'
_computing_structure_solution 'SHELXTL V.5 (Siemens, 1994)'
_diffrn_ambient_temperature 213(2)
_diffrn_measurement_device 'Nonius FAST area detector'
_diffrn_measurement_method 'Ellipsoid-mask fitting'
_diffrn_radiation_monochromator graphite
_diffrn_radiation_source 'fine-focus sealed tube'
_diffrn_radiation_type MoK\a
_diffrn_radiation_wavelength 0.71073
_diffrn_reflns_av_R_equivalents 0.0897
_diffrn_reflns_av_sigmaI/netI 0.0428
_diffrn_reflns_limit_h_max 18
_diffrn_reflns_limit_h_min -18
_diffrn_reflns_limit_k_max 11
_diffrn_reflns_limit_k_min -11
_diffrn_reflns_limit_l_max 8
_diffrn_reflns_limit_l_min -9
_diffrn_reflns_number 6734
_diffrn_reflns_theta_max 22.53
_diffrn_reflns_theta_min 2.41
_diffrn_standards_number 'none (area detector data)'
_exptl_absorpt_coefficient_mu 2.823
_exptl_absorpt_correction_type none
_exptl_crystal_colour light-blue
_exptl_crystal_density_diffrn 2.396
_exptl_crystal_density_meas ?
_exptl_crystal_density_method 'not measured'
_exptl_crystal_description needle
_exptl_crystal_F_000 1112
_exptl_crystal_size_max 0.25
_exptl_crystal_size_mid 0.10
_exptl_crystal_size_min 0.08
_refine_diff_density_max 0.667
_refine_diff_density_min -0.474
_refine_diff_density_rms 0.118
_refine_ls_extinction_coef none
_refine_ls_extinction_method none
_refine_ls_goodness_of_fit_all 1.109
_refine_ls_goodness_of_fit_obs 1.125
_refine_ls_hydrogen_treatment noref
_refine_ls_matrix_type full
_refine_ls_number_parameters 154
_refine_ls_number_reflns 1050
_refine_ls_number_restraints 36
_refine_ls_restrained_S_all 1.148
_refine_ls_restrained_S_obs 1.168
_refine_ls_R_factor_all 0.0681
_refine_ls_R_factor_obs 0.0616
_refine_ls_shift/esd_max 0.000
_refine_ls_shift/esd_mean 0.000
_refine_ls_structure_factor_coef Fsqd
_refine_ls_weighting_details 'w=1/[\s^2^(Fo^2^)+(0.0633P)^2^+13.7034P] where P=(Fo^2^+2Fc^2^)/3'
_refine_ls_weighting_scheme calc
_refine_ls_wR_factor_all 0.1524
_refine_ls_wR_factor_obs 0.1458
_reflns_number_observed 948
_reflns_number_total 1050
_reflns_observed_criterion >2sigma(I)
_cod_data_source_file ic000663h_3.cif
_cod_data_source_block '[Cu2(O2CCF3)4](2)'
_cod_depositor_comments
;
The following automatic conversions were performed:

'_chemical_melting_point' value 'not measured' was changed to '?' -
the value is undefined or not given.

Automatic conversion script
Id: cif_fix_values 1673 2011-04-08 12:14:43Z adriana 

The following automatic conversions were performed:

'_exptl_crystal_density_meas' value 'not measured' was changed to '?'
- the value is perceived as not measured.

Automatic conversion script
Id: cif_fix_values 3008 2015-01-20 13:52:24Z robertas 

The following automatic conversions were performed:

'_refine_ls_weighting_scheme' value 'calc
w=1/[\s^2^(Fo^2^)+(0.0633P)^2^+13.7034P] where P=(Fo^2^+2Fc^2^)/3'
was changed to 'calc'. New tag '_refine_ls_weighting_details' was
created. The value of the new tag was set to
'w=1/[\s^2^(Fo^2^)+(0.0633P)^2^+13.7034P] where P=(Fo^2^+2Fc^2^)/3'.

Automatic conversion script
Id: cif_fix_values 3143 2015-03-26 13:38:13Z robertas 
;
_cod_database_code 4321695

loop_
_symmetry_equiv_pos_as_xyz
'x, y, z'
'-x+1/2, -y, z'
'-x, y, -z+1/2'
'x+1/2, -y, -z+1/2'
'-x, -y, -z'
'x-1/2, y, -z'
'x, -y, z-1/2'
'-x-1/2, y, z-1/2'

loop_
_atom_site_aniso_label
_atom_site_aniso_U_11
_atom_site_aniso_U_22
_atom_site_aniso_U_33
_atom_site_aniso_U_23
_atom_site_aniso_U_13
_atom_site_aniso_U_12
Cu1 0.0443(8) 0.0400(7) 0.0238(7) -0.0028(4) 0.0027(4) -0.0054(5)
O1 0.032(3) 0.036(3) 0.023(3) 0.002(2) -0.005(3) 0.001(2)
O2 0.059(4) 0.041(3) 0.035(4) 0.003(3) -0.001(3) -0.011(3)
O3 0.040(3) 0.044(3) 0.043(4) -0.012(3) -0.002(3) 0.008(3)
O4 0.037(3) 0.045(3) 0.019(3) 0.000(3) -0.001(2) -0.003(3)
C1 0.036(5) 0.028(4) 0.025(5) 0.004(4) 0.002(4) -0.003(3)
C2 0.042(5) 0.026(4) 0.047(6) 0.007(4) 0.017(5) 0.000(4)
C3 0.057(6) 0.062(6) 0.031(5) 0.002(5) -0.020(5) 0.016(5)
C4 0.073(7) 0.044(6) 0.042(6) -0.003(5) 0.001(5) 0.007(5)

loop_
_atom_site_label
_atom_site_type_symbol
_atom_site_fract_x
_atom_site_fract_y
_atom_site_fract_z
_atom_site_U_iso_or_equiv
_atom_site_thermal_displace_type
_atom_site_occupancy
_atom_site_calc_flag
_atom_site_refinement_flags
_atom_site_disorder_group
Cu1 Cu 0.45100(6) 0.11622(9) 0.10597(11) 0.0360(5) Uani 1 d . .
O1 O 0.5566(3) -0.0390(5) 0.1023(5) 0.0301(13) Uani 1 d . .
O2 O 0.5247(4) 0.2394(5) 0.0369(7) 0.045(2) Uani 1 d . .
O3 O 0.4090(3) 0.2393(5) 0.2493(7) 0.0425(15) Uani 1 d . .
O4 O 0.3839(3) -0.0153(5) 0.1774(6) 0.0335(13) Uani 1 d . .
C1 C 0.6090(5) -0.0635(7) 0.1983(9) 0.030(2) Uani 1 d . .
C2 C 0.5753(5) 0.2795(8) 0.1234(11) 0.038(2) Uani 1 d . .
C3 C 0.6716(6) -0.1626(9) 0.1612(10) 0.050(2) Uani 1 d D 1
F1 F 0.7406(10) -0.1463(18) 0.2126(25) 0.061(7) Uiso 0.33 d PD 1
F2 F 0.6714(10) -0.2051(18) 0.0217(13) 0.026(3) Uiso 0.33 d PD 1
F3 F 0.6425(14) -0.2755(18) 0.2330(29) 0.087(7) Uiso 0.33 d PD 1
F1X F 0.7009(13) -0.2257(19) 0.2682(16) 0.058(6) Uiso 0.333(5) d PD 2
F2X F 0.7345(9) -0.0901(13) 0.0910(18) 0.048(4) Uiso 0.33 d PD 2
F3X F 0.6519(9) -0.2457(15) 0.0571(20) 0.037(4) Uiso 0.33 d PD 2
F1Y F 0.7251(10) -0.1793(18) 0.2577(16) 0.023(3) Uiso 0.333(5) d PD 3
F2Y F 0.6965(13) -0.1476(23) 0.0228(18) 0.077(6) Uiso 0.33 d PD 3
F3Y F 0.6290(12) -0.2767(19) 0.1585(36) 0.090(7) Uiso 0.33 d PD 3
C4 C 0.6252(7) 0.3942(9) 0.0719(11) 0.053(3) Uani 1 d D 1
F4 F 0.6943(8) 0.3504(13) 0.0189(23) 0.034(4) Uiso 0.33 d PD 1
F5 F 0.5903(9) 0.4625(19) -0.0318(26) 0.041(4) Uiso 0.33 d PD 1
F6 F 0.6397(14) 0.4782(18) 0.1802(17) 0.068(5) Uiso 0.33 d PD 1
F4X F 0.6952(10) 0.3942(19) 0.1014(28) 0.067(5) Uiso 0.333(5) d PD 2
F5X F 0.6085(15) 0.4188(25) -0.0702(20) 0.079(8) Uiso 0.33 d PD 2
F6X F 0.5844(12) 0.4947(16) 0.1416(23) 0.066(5) Uiso 0.33 d PD 2
F4Y F 0.6704(17) 0.3609(22) -0.0406(28) 0.093(8) Uiso 0.333(5) d PD 3
F5Y F 0.5844(10) 0.4918(18) 0.0450(35) 0.072(6) Uiso 0.33 d PD 3
F6Y F 0.6769(9) 0.4339(14) 0.1850(15) 0.033(3) Uiso 0.33 d PD 3

loop_
_atom_type_symbol
_atom_type_description
_atom_type_scat_dispersion_real
_atom_type_scat_dispersion_imag
_atom_type_scat_source
C C 0.0033 0.0016 'International Tables Vol C Tables 4.2.6.8 and 6.1.1.4'
O O 0.0106 0.0060 'International Tables Vol C Tables 4.2.6.8 and 6.1.1.4'
F F 0.0171 0.0103 'International Tables Vol C Tables 4.2.6.8 and 6.1.1.4'
Cu Cu 0.3201 1.2651 'International Tables Vol C Tables 4.2.6.8 and 6.1.1.4'

loop_
_geom_angle_atom_site_label_1
_geom_angle_atom_site_label_2
_geom_angle_atom_site_label_3
_geom_angle
_geom_angle_site_symmetry_1
_geom_angle_site_symmetry_3
_geom_angle_publ_flag
O4 Cu1 O2 175.7(3) . . y
O4 Cu1 O3 92.2(2) . . y
O2 Cu1 O3 90.3(3) . . y
O4 Cu1 O1 89.2(2) . 5_655 y
O2 Cu1 O1 90.5(2) . 5_655 y
O3 Cu1 O1 147.3(2) . 5_655 y
O4 Cu1 O1 87.5(2) . . y
O2 Cu1 O1 88.3(2) . . y
O3 Cu1 O1 136.1(2) . . y
O1 Cu1 O1 76.6(2) 5_655 . y
O4 Cu1 Cu1 92.0(2) . 3_655 y
O2 Cu1 Cu1 85.7(2) . 3_655 y
O3 Cu1 Cu1 68.8(2) . 3_655 y
O1 Cu1 Cu1 143.79(15) 5_655 3_655 y
O1 Cu1 Cu1 67.35(12) . 3_655 y
C1 O1 Cu1 126.2(5) . 5_655 n
C1 O1 Cu1 130.1(5) . . n
Cu1 O1 Cu1 103.4(2) 5_655 . y
C2 O2 Cu1 118.6(6) . . n
C2 O3 Cu1 138.6(6) 3_655 . n
C1 O4 Cu1 123.1(5) 3_655 . n
O4 C1 O1 127.3(7) 3_655 . n
O4 C1 C3 114.3(7) 3_655 . n
O1 C1 C3 118.3(7) . . n
O2 C2 O3 127.9(8) . 3_655 n
O2 C2 C4 117.1(8) . . n
O3 C2 C4 115.1(9) 3_655 . n
F1 C3 F2 113.1(14) . . n
F1 C3 F3 105.1(14) . . n
F2 C3 F3 98.6(13) . . n
F1 C3 C1 117.9(11) . . n
F2 C3 C1 115.7(8) . . n
F3 C3 C1 103.1(11) . . n
F1X C3 F3X 107.0(13) . . n
F1X C3 F2X 108.6(13) . . n
F3X C3 F2X 102.7(12) . . n
F1X C3 C1 117.4(11) . . n
F3X C3 C1 115.6(9) . . n
F2X C3 C1 104.3(9) . . n
F1Y C3 F2Y 115.9(14) . . n
F1Y C3 F3Y 105.1(15) . . n
F2Y C3 F3Y 104.4(15) . . n
F1Y C3 C1 116.1(9) . . n
F2Y C3 C1 110.3(11) . . n
F3Y C3 C1 103.4(12) . . n
F5 C4 F6 104.0(15) . . n
F5 C4 F4 108.8(14) . . n
F6 C4 F4 109.1(14) . . n
F5 C4 C2 113.2(11) . . n
F6 C4 C2 113.2(11) . . n
F4 C4 C2 108.4(9) . . n
F4X C4 F5X 114.7(16) . . n
F4X C4 F6X 112.3(15) . . n
F5X C4 F6X 100.4(14) . . n
F4X C4 C2 117.8(12) . . n
F5X C4 C2 108.9(12) . . n
F6X C4 C2 100.5(11) . . n
F5Y C4 F4Y 112.7(17) . . n
F5Y C4 F6Y 103.9(14) . . n
F4Y C4 F6Y 106.1(15) . . n
F5Y C4 C2 113.2(13) . . n
F4Y C4 C2 110.0(13) . . n
F6Y C4 C2 110.6(9) . . n

loop_
_geom_bond_atom_site_label_1
_geom_bond_atom_site_label_2
_geom_bond_distance
_geom_bond_site_symmetry_2
_geom_bond_publ_flag
Cu1 O4 1.901(5) . y
Cu1 O2 1.902(6) . y
Cu1 O3 1.963(6) . y
Cu1 O1 2.054(5) 5_655 y
Cu1 O1 2.419(5) . y
Cu1 Cu1 3.086(2) 3_655 y
O1 C1 1.266(9) . n
O1 Cu1 2.054(5) 5_655 y
O2 C2 1.233(11) . n
O3 C2 1.254(11) 3_655 n
O4 C1 1.238(9) 3_655 n
C1 O4 1.238(9) 3_655 n
C1 C3 1.522(12) . n
C1 C3X 1.522(12) . n
C1 C3Y 1.522(12) . n
C2 O3 1.254(11) 3_655 n
C2 C4 1.544(13) . n
C3 F1 1.27(2) . n
C3 F2 1.337(14) . n
C3 F3 1.44(2) . n
C3 F1X 1.27(2) . n
C3 F3X 1.326(15) . n
C3 F2X 1.45(2) . n
C3 F1Y 1.269(13) . n
C3 F2Y 1.33(2) . n
C3 F3Y 1.40(2) . n
C4 F5 1.319(15) . n
C4 F6 1.34(2) . n
C4 F4 1.343(15) . n
C4 F4X 1.21(2) . n
C4 F5X 1.34(2) . n
C4 F6X 1.41(2) . n
C4 F5Y 1.26(2) . n
C4 F4Y 1.32(2) . n
C4 F6Y 1.408(15) . n
